data_7017589
loop_
_publ_author_name
'Anjaneyulu, O.'
'Maddileti, D.'
'Kumara Swamy, K. C.'

_publ_section_title
;
 Structural motifs in phenylbismuth heterocyclic carboxylates--secondary
 interactions leading to oligomers.
;
_journal_issue 3
_journal_name_full 'Dalton transactions (Cambridge, England : 2003)'
_journal_page_first 1004
_journal_page_last 1012
_journal_paper_doi 10.1039/c1dt11207d
_journal_volume 41
_journal_year 2012
_chemical_formula_sum 'C17 H13 Bi O3'
_chemical_formula_weight 474.25
_chemical_name_systematic
;
?
;
_space_group_IT_number 14
_symmetry_cell_setting monoclinic
_symmetry_space_group_name_Hall '-P 2yn'
_symmetry_space_group_name_H-M 'P 1 21/n 1'
_atom_sites_solution_hydrogens geom
_atom_sites_solution_primary direct
_atom_sites_solution_secondary difmap
_audit_creation_method SHELXL-97
_cell_angle_alpha 90.00
_cell_angle_beta 101.02(3)
_cell_angle_gamma 90.00
_cell_formula_units_Z 4
_cell_length_a 10.340(2)
_cell_length_b 9.7251(19)
_cell_length_c 15.679(3)
_cell_measurement_temperature 293(2)
_cell_volume 1547.6(5)
_computing_cell_refinement 'Bruker SMART'
_computing_data_collection 'Bruker SMART'
_computing_data_reduction 'Bruker SAINT'
_computing_molecular_graphics 'Bruker SHELXTL'
_computing_publication_material 'Bruker SHELXTL'
_computing_structure_refinement 'SHELXL-97 (Sheldrick, 1997)'
_computing_structure_solution 'SHELXS-97 (Sheldrick, 1990)'
_diffrn_ambient_temperature 293(2)
_diffrn_measured_fraction_theta_full 1.000
_diffrn_measured_fraction_theta_max 1.000
_diffrn_measurement_device_type 'CCD area detector'
_diffrn_measurement_method 'phi and omega scans'
_diffrn_radiation_monochromator graphite
_diffrn_radiation_source 'fine-focus sealed tube'
_diffrn_radiation_type MoK\a
_diffrn_radiation_wavelength 0.71073
_diffrn_reflns_av_R_equivalents 0.0286
_diffrn_reflns_av_sigmaI/netI 0.0208
_diffrn_reflns_limit_h_max 12
_diffrn_reflns_limit_h_min -12
_diffrn_reflns_limit_k_max 11
_diffrn_reflns_limit_k_min -11
_diffrn_reflns_limit_l_max 18
_diffrn_reflns_limit_l_min -18
_diffrn_reflns_number 14384
_diffrn_reflns_theta_full 25.00
_diffrn_reflns_theta_max 25.00
_diffrn_reflns_theta_min 2.18
_diffrn_standards_decay_% none
_exptl_absorpt_coefficient_mu 11.399
_exptl_absorpt_correction_T_max 0.3416
_exptl_absorpt_correction_T_min 0.1628
_exptl_absorpt_correction_type empirical
_exptl_absorpt_process_details 'SADABS, Sheldrick 1996'
_exptl_crystal_colour colorless
_exptl_crystal_density_diffrn 2.035
_exptl_crystal_density_method 'not measured'
_exptl_crystal_description needles
_exptl_crystal_F_000 888
_exptl_crystal_size_max 0.25
_exptl_crystal_size_mid 0.13
_exptl_crystal_size_min 0.12
_refine_diff_density_max 0.758
_refine_diff_density_min -0.705
_refine_diff_density_rms 0.090
_refine_ls_extinction_method none
_refine_ls_goodness_of_fit_ref 1.086
_refine_ls_hydrogen_treatment constr
_refine_ls_matrix_type full
_refine_ls_number_parameters 190
_refine_ls_number_reflns 2726
_refine_ls_number_restraints 0
_refine_ls_restrained_S_all 1.086
_refine_ls_R_factor_all 0.0212
_refine_ls_R_factor_gt 0.0191
_refine_ls_shift/su_max 0.003
_refine_ls_shift/su_mean 0.000
_refine_ls_structure_factor_coef Fsqd
_refine_ls_weighting_details 'calc w=1/[\s^2^(Fo^2^)+(0.0240P)^2^+1.0448P] where P=(Fo^2^+2Fc^2^)/3'
_refine_ls_weighting_scheme calc
_refine_ls_wR_factor_gt 0.0465
_refine_ls_wR_factor_ref 0.0471
_reflns_number_gt 2523
_reflns_number_total 2726
_reflns_threshold_expression >2sigma(I)
_cod_data_source_file c1dt11207d.txt
_cod_data_source_block compound10
_cod_original_sg_symbol_H-M P2(1)/n
_cod_database_code 7017589

loop_
_symmetry_equiv_pos_as_xyz
'x, y, z'
'-x+1/2, y+1/2, -z+1/2'
'-x, -y, -z'
'x-1/2, -y-1/2, z-1/2'

loop_
_atom_site_label
_atom_site_type_symbol
_atom_site_fract_x
_atom_site_fract_y
_atom_site_fract_z
_atom_site_U_iso_or_equiv
_atom_site_adp_type
_atom_site_occupancy
_atom_site_symmetry_multiplicity
_atom_site_calc_flag
_atom_site_refinement_flags
Bi Bi 0.290643(12) 0.533586(13) 0.213906(8) 0.03269(7) Uani 1 1 d .
O1 O 0.1612(2) 0.7464(2) 0.22107(17) 0.0371(6) Uani 1 1 d .
O2 O 0.0319(2) 0.8788(2) 0.28373(16) 0.0372(6) Uani 1 1 d .
C15 C -0.1855(4) 0.6798(5) 0.2244(3) 0.0493(10) Uani 1 1 d .
H15 H -0.2262 0.7468 0.2525 0.059 Uiso 1 1 calc R
C1 C 0.3984(3) 0.6659(4) 0.1341(2) 0.0336(8) Uani 1 1 d .
C2 C 0.4580(4) 0.7886(4) 0.1645(3) 0.0468(10) Uani 1 1 d .
H2 H 0.4535 0.8186 0.2202 0.056 Uiso 1 1 calc R
C3 C 0.5241(5) 0.8671(5) 0.1130(3) 0.0622(13) Uani 1 1 d .
H3 H 0.5648 0.9486 0.1345 0.075 Uiso 1 1 calc R
C4 C 0.5297(5) 0.8247(6) 0.0303(4) 0.0696(15) Uani 1 1 d .
H4 H 0.5751 0.8770 -0.0040 0.084 Uiso 1 1 calc R
C5 C 0.4687(5) 0.7055(5) -0.0018(3) 0.0621(13) Uani 1 1 d .
H5 H 0.4714 0.6777 -0.0582 0.075 Uiso 1 1 calc R
C6 C 0.4029(4) 0.6264(5) 0.0496(3) 0.0484(10) Uani 1 1 d .
H6 H 0.3612 0.5458 0.0273 0.058 Uiso 1 1 calc R
C7 C 0.4037(4) 0.6095(4) 0.3417(2) 0.0391(8) Uani 1 1 d .
C8 C 0.3395(5) 0.6702(5) 0.4005(3) 0.0605(12) Uani 1 1 d .
H8 H 0.2485 0.6800 0.3870 0.073 Uiso 1 1 calc R
C9 C 0.4080(7) 0.7172(7) 0.4798(3) 0.0849(18) Uani 1 1 d .
H9 H 0.3628 0.7584 0.5189 0.102 Uiso 1 1 calc R
C10 C 0.5410(7) 0.7034(6) 0.5004(3) 0.0770(16) Uani 1 1 d .
H10 H 0.5872 0.7361 0.5533 0.092 Uiso 1 1 calc R
C11 C 0.6060(5) 0.6416(5) 0.4435(3) 0.0659(14) Uani 1 1 d .
H11 H 0.6969 0.6305 0.4581 0.079 Uiso 1 1 calc R
C12 C 0.5386(4) 0.5946(5) 0.3637(3) 0.0516(10) Uani 1 1 d .
H12 H 0.5844 0.5531 0.3250 0.062 Uiso 1 1 calc R
C13 C 0.0527(3) 0.7714(3) 0.2424(2) 0.0292(7) Uani 1 1 d .
C14 C -0.0587(3) 0.6770(4) 0.2170(2) 0.0324(8) Uani 1 1 d .
C16 C -0.1521(4) 0.4944(4) 0.1520(3) 0.0523(12) Uani 1 1 d .
H16 H -0.1645 0.4119 0.1216 0.063 Uiso 1 1 calc R
O3 O -0.0350(3) 0.5621(3) 0.17218(19) 0.0448(7) Uani 1 1 d .
C17 C -0.2459(4) 0.5616(5) 0.1814(3) 0.0556(12) Uani 1 1 d .
H17 H -0.3339 0.5361 0.1751 0.067 Uiso 1 1 calc R

loop_
_atom_site_aniso_label
_atom_site_aniso_U_11
_atom_site_aniso_U_22
_atom_site_aniso_U_33
_atom_site_aniso_U_23
_atom_site_aniso_U_13
_atom_site_aniso_U_12
Bi 0.02766(9) 0.03038(10) 0.04022(10) -0.00102(6) 0.00697(6) 0.00174(5)
O1 0.0275(13) 0.0339(14) 0.0518(15) -0.0031(12) 0.0121(11) 0.0006(11)
O2 0.0325(14) 0.0310(13) 0.0511(15) -0.0075(12) 0.0156(11) -0.0041(11)
C15 0.039(2) 0.038(2) 0.073(3) -0.008(2) 0.016(2) 0.0001(18)
C1 0.0330(19) 0.0351(19) 0.0331(19) 0.0020(15) 0.0074(15) 0.0076(15)
C2 0.061(3) 0.035(2) 0.046(2) 0.0005(18) 0.016(2) -0.0002(19)
C3 0.076(3) 0.042(3) 0.072(3) 0.010(2) 0.022(3) -0.004(2)
C4 0.080(4) 0.065(3) 0.075(3) 0.031(3) 0.042(3) 0.016(3)
C5 0.085(3) 0.066(3) 0.042(3) 0.011(2) 0.029(2) 0.024(3)
C6 0.058(3) 0.048(3) 0.039(2) -0.0010(18) 0.0097(19) 0.013(2)
C7 0.046(2) 0.036(2) 0.0344(19) 0.0065(17) 0.0078(16) 0.0013(18)
C8 0.071(3) 0.075(3) 0.037(2) -0.001(2) 0.014(2) 0.014(3)
C9 0.122(5) 0.097(5) 0.037(3) -0.010(3) 0.020(3) 0.014(4)
C10 0.113(5) 0.072(3) 0.037(3) 0.004(2) -0.009(3) -0.019(3)
C11 0.064(3) 0.066(3) 0.060(3) 0.011(2) -0.009(2) -0.020(3)
C12 0.046(3) 0.056(3) 0.051(2) 0.002(2) 0.006(2) -0.006(2)
C13 0.0284(18) 0.0268(17) 0.0318(18) 0.0031(14) 0.0045(14) 0.0021(14)
C14 0.0293(18) 0.0300(18) 0.0383(19) -0.0001(15) 0.0072(15) -0.0006(15)
C16 0.041(3) 0.039(2) 0.073(3) -0.016(2) 0.003(2) -0.0099(19)
O3 0.0354(15) 0.0381(14) 0.0604(18) -0.0135(13) 0.0077(13) -0.0030(11)
C17 0.030(2) 0.055(3) 0.080(3) -0.009(2) 0.006(2) -0.014(2)

loop_
_atom_type_symbol
_atom_type_description
_atom_type_scat_dispersion_real
_atom_type_scat_dispersion_imag
_atom_type_scat_source
C C 0.0033 0.0016 'International Tables Vol C Tables 4.2.6.8 and 6.1.1.4'
H H 0.0000 0.0000 'International Tables Vol C Tables 4.2.6.8 and 6.1.1.4'
O O 0.0106 0.0060 'International Tables Vol C Tables 4.2.6.8 and 6.1.1.4'
Bi Bi -4.1077 10.2566 'International Tables Vol C Tables 4.2.6.8 and 6.1.1.4'

loop_
_geom_angle_atom_site_label_1
_geom_angle_atom_site_label_2
_geom_angle_atom_site_label_3
_geom_angle
_geom_angle_site_symmetry_1
_geom_angle_site_symmetry_3
C1 Bi C7 94.60(13) . .
C1 Bi O2 84.68(11) . 2_545
C7 Bi O2 85.71(12) . 2_545
C1 Bi O1 82.86(10) . .
C7 Bi O1 83.02(12) . .
O2 Bi O1 162.45(8) 2_545 .
C13 O1 Bi 133.8(2) . .
C13 O2 Bi 109.0(2) . 2
C14 C15 C17 107.0(4) . .
C14 C15 H15 126.5 . .
C17 C15 H15 126.5 . .
C2 C1 C6 118.2(4) . .
C2 C1 Bi 122.7(3) . .
C6 C1 Bi 119.1(3) . .
C3 C2 C1 120.8(4) . .
C3 C2 H2 119.6 . .
C1 C2 H2 119.6 . .
C4 C3 C2 120.0(5) . .
C4 C3 H3 120.0 . .
C2 C3 H3 120.0 . .
C5 C4 C3 120.1(5) . .
C5 C4 H4 119.9 . .
C3 C4 H4 119.9 . .
C4 C5 C6 120.0(4) . .
C4 C5 H5 120.0 . .
C6 C5 H5 120.0 . .
C5 C6 C1 120.8(4) . .
C5 C6 H6 119.6 . .
C1 C6 H6 119.6 . .
C8 C7 C12 118.3(4) . .
C8 C7 Bi 120.5(3) . .
C12 C7 Bi 121.2(3) . .
C7 C8 C9 121.1(5) . .
C7 C8 H8 119.4 . .
C9 C8 H8 119.4 . .
C10 C9 C8 120.1(5) . .
C10 C9 H9 119.9 . .
C8 C9 H9 119.9 . .
C11 C10 C9 119.6(5) . .
C11 C10 H10 120.2 . .
C9 C10 H10 120.2 . .
C10 C11 C12 120.8(5) . .
C10 C11 H11 119.6 . .
C12 C11 H11 119.6 . .
C7 C12 C11 120.0(5) . .
C7 C12 H12 120.0 . .
C11 C12 H12 120.0 . .
O1 C13 O2 122.9(3) . .
O1 C13 C14 120.2(3) . .
O2 C13 C14 116.9(3) . .
C15 C14 O3 109.7(3) . .
C15 C14 C13 134.0(4) . .
O3 C14 C13 116.2(3) . .
C17 C16 O3 111.1(4) . .
C17 C16 H16 124.5 . .
O3 C16 H16 124.5 . .
C16 O3 C14 106.0(3) . .
C16 C17 C15 106.3(4) . .
C16 C17 H17 126.9 . .
C15 C17 H17 126.9 . .

loop_
_geom_bond_atom_site_label_1
_geom_bond_atom_site_label_2
_geom_bond_distance
_geom_bond_site_symmetry_2
Bi C1 2.235(4) .
Bi C7 2.243(4) .
Bi O2 2.368(2) 2_545
Bi O1 2.479(2) .
O1 C13 1.254(4) .
O2 C13 1.269(4) .
O2 Bi 2.368(2) 2
C15 C14 1.338(5) .
C15 C17 1.417(6) .
C15 H15 0.9300 .
C1 C2 1.385(5) .
C1 C6 1.390(5) .
C2 C3 1.383(6) .
C2 H2 0.9300 .
C3 C4 1.373(7) .
C3 H3 0.9300 .
C4 C5 1.369(8) .
C4 H4 0.9300 .
C5 C6 1.383(6) .
C5 H5 0.9300 .
C6 H6 0.9300 .
C7 C8 1.368(6) .
C7 C12 1.379(6) .
C8 C9 1.385(7) .
C8 H8 0.9300 .
C9 C10 1.358(9) .
C9 H9 0.9300 .
C10 C11 1.357(8) .
C10 H10 0.9300 .
C11 C12 1.388(6) .
C11 H11 0.9300 .
C12 H12 0.9300 .
C13 C14 1.468(5) .
C14 O3 1.367(4) .
C16 C17 1.323(7) .
C16 O3 1.360(5) .
C16 H16 0.9300 .
C17 H17 0.9300 .
